data_7716318
loop_
_publ_author_name
'Kim, Dongwon'
'Kim, Gyeongmin'
'Kim, Gyeongwoo'
'Park, Junmyeong'
'Han, Jihun'
'Hossain, Mohammad Mozammal'
'Jung, Ok-Sang'
'Lee, Young-A'

_publ_section_title
;
 M(II) effect on encapsulation of guests into a series of
 M<sub>3</sub>L<sub>2</sub> chiral cages: enantio-recognition.
;
_journal_issue 25
_journal_name_full 'Dalton transactions (Cambridge, England : 2003)'
_journal_page_first 10704
_journal_page_last 10711
_journal_paper_doi 10.1039/d4dt01198h
_journal_volume 53
_journal_year 2024
_chemical_formula_moiety 'C111 H108 N12 O28 Cu3, 6(ClO4), 7(C3H6O)'
_chemical_formula_sum 'C132 H150 Cl6 Cu3 N12 O59'
_chemical_formula_weight 3251.95
_space_group_crystal_system orthorhombic
_space_group_IT_number 18
_space_group_name_Hall 'P 2 2ab'
_space_group_name_H-M_alt 'P 21 21 2'
_atom_sites_solution_hydrogens geom
_atom_sites_solution_primary dual
_audit_creation_method SHELXL-2018/3
_audit_update_record
;
2024-04-23 deposited with the CCDC.	2024-06-05 downloaded from the CCDC.
;
_cell_angle_alpha 90
_cell_angle_beta 90
_cell_angle_gamma 90
_cell_formula_units_Z 2
_cell_length_a 23.034(5)
_cell_length_b 24.982(5)
_cell_length_c 14.522(3)
_cell_measurement_reflns_used 200917
_cell_measurement_temperature 223(2)
_cell_measurement_theta_max 33.749
_cell_measurement_theta_min 0.401
_cell_volume 8356(3)
_computing_cell_refinement 'HKL3000sm (Otwinowski & Minor, 1997)'
_computing_data_collection 'PAL BL2D-SMDC Program (Shin et. al, 2016)'
_computing_data_reduction 'HKL3000sm (Otwinowski & Minor, 1997)'
_computing_molecular_graphics ORTEP
_computing_publication_material CIFTAB
_computing_structure_refinement 'SHELXL-2018/3 (Sheldrick, 2018)'
_computing_structure_solution 'SHELXT 2018/2 (Sheldrick, 2018)'
_diffrn_ambient_temperature 223(2)
_diffrn_measured_fraction_theta_full 0.998
_diffrn_measured_fraction_theta_max 0.998
_diffrn_measurement_device_type 'Rayonix MX225HS CCD area detector'
_diffrn_measurement_method 'omega scan'
_diffrn_radiation_type synchrotron
_diffrn_radiation_wavelength 0.700
_diffrn_reflns_av_R_equivalents 0.0544
_diffrn_reflns_av_unetI/netI 0.0363
_diffrn_reflns_Laue_measured_fraction_full 0.998
_diffrn_reflns_Laue_measured_fraction_max 0.998
_diffrn_reflns_limit_h_max 27
_diffrn_reflns_limit_h_min -27
_diffrn_reflns_limit_k_max 30
_diffrn_reflns_limit_k_min -30
_diffrn_reflns_limit_l_max 17
_diffrn_reflns_limit_l_min -17
_diffrn_reflns_number 57993
_diffrn_reflns_point_group_measured_fraction_full 0.999
_diffrn_reflns_point_group_measured_fraction_max 0.999
_diffrn_reflns_theta_full 24.835
_diffrn_reflns_theta_max 24.998
_diffrn_reflns_theta_min 1.184
_diffrn_source 'PLSII 2D bending magnet'
_exptl_absorpt_coefficient_mu 0.535
_exptl_absorpt_correction_T_max 1.000
_exptl_absorpt_correction_T_min 0.922
_exptl_absorpt_correction_type empirical
_exptl_absorpt_process_details 'HKL3000sm Scalepack(Otwinowski et.al,2003)'
_exptl_crystal_colour blue
_exptl_crystal_density_diffrn 1.292
_exptl_crystal_description block
_exptl_crystal_F_000 3374
_exptl_crystal_size_max 0.230
_exptl_crystal_size_mid 0.180
_exptl_crystal_size_min 0.100
_refine_diff_density_max 0.594
_refine_diff_density_min -0.469
_refine_diff_density_rms 0.071
_refine_ls_abs_structure_details
;
 Flack x determined using 6012 quotients [(I+)-(I-)]/[(I+)+(I-)]
 (Parsons, Flack and Wagner, Acta Cryst. B69 (2013) 249-259).
;
_refine_ls_abs_structure_Flack 0.011(3)
_refine_ls_extinction_method none
_refine_ls_goodness_of_fit_ref 1.071
_refine_ls_hydrogen_treatment constr
_refine_ls_matrix_type full
_refine_ls_number_parameters 878
_refine_ls_number_reflns 15396
_refine_ls_number_restraints 931
_refine_ls_restrained_S_all 1.071
_refine_ls_R_factor_all 0.0543
_refine_ls_R_factor_gt 0.0519
_refine_ls_shift/su_max 0.002
_refine_ls_shift/su_mean 0.000
_refine_ls_structure_factor_coef Fsqd
_refine_ls_weighting_details 'w=1/[\s^2^(Fo^2^)+(0.1136P)^2^+0.9932P] where P=(Fo^2^+2Fc^2^)/3'
_refine_ls_weighting_scheme calc
_refine_ls_wR_factor_gt 0.1595
_refine_ls_wR_factor_ref 0.1629
_reflns_Friedel_coverage 0.832
_reflns_Friedel_fraction_full 0.999
_reflns_Friedel_fraction_max 0.999
_reflns_number_gt 14356
_reflns_number_total 15396
_reflns_threshold_expression 'I > 2\s(I)'
_cod_data_source_file d4dt01198h2.cif
_cod_data_source_block Cu3_srL2_sq
_cod_depositor_comments 'Adding full bibliography for 7716315--7716324.cif.'
_cod_database_code 7716318
_shelx_shelxl_version_number 2018/3
_shelx_space_group_comment
;
The symmetry employed for this shelxl refinement is uniquely defined
by the following loop, which should always be used as a source of
symmetry information in preference to the above space-group names.
They are only intended as comments.
;
_shelx_estimated_absorpt_t_min 0.887
_shelx_estimated_absorpt_t_max 0.948

loop_
_space_group_symop_operation_xyz
'x, y, z'
'-x, -y, z'
'-x+1/2, y+1/2, -z'
'x+1/2, -y+1/2, -z'

loop_
_atom_site_label
_atom_site_type_symbol
_atom_site_fract_x
_atom_site_fract_y
_atom_site_fract_z
_atom_site_U_iso_or_equiv
_atom_site_adp_type
_atom_site_occupancy
_atom_site_site_symmetry_order
_atom_site_calc_flag
_atom_site_refinement_flags_posn
_atom_site_refinement_flags_adp
_atom_site_refinement_flags_occupancy
_atom_site_disorder_assembly
_atom_site_disorder_group
Cu1 Cu 0.500000 0.500000 0.94371(5) 0.04510(19) Uani 1 2 d S TU P . .
N2 N 0.68852(19) 0.62601(14) 0.7838(2) 0.0486(8) Uani 1 1 d . U . . .
H2 H 0.702845 0.640855 0.734648 0.058 Uiso 1 1 calc R U . . .
O2 O 0.62289(18) 0.71736(13) 0.7939(2) 0.0583(8) Uani 1 1 d . U . . .
N1 N 0.52846(18) 0.71023(15) 0.5053(3) 0.0496(8) Uani 1 1 d . U . . .
O1 O 0.54911(18) 0.65859(16) 0.7766(3) 0.0676(10) Uani 1 1 d . U . . .
Cu2 Cu 0.53141(2) 0.32064(2) 0.42138(4) 0.05013(16) Uani 1 1 d . U . . .
N3 N 0.6925(2) 0.57426(14) 0.3639(3) 0.0499(9) Uani 1 1 d . U . . .
H3Z H 0.716028 0.547158 0.368662 0.060 Uiso 1 1 calc R U . . .
O3 O 0.64496(17) 0.55301(13) 0.8447(2) 0.0564(8) Uani 1 1 d . U . . .
N4 N 0.58905(17) 0.36179(16) 0.3466(3) 0.0505(8) Uani 1 1 d . U . . .
O4 O 0.62343(19) 0.62373(13) 0.4333(2) 0.0636(9) Uani 1 1 d . U . . .
N5 N 0.72810(19) 0.38828(14) 0.6497(3) 0.0524(9) Uani 1 1 d . U . . .
H5 H 0.742350 0.408501 0.692899 0.063 Uiso 1 1 calc R U . . .
O5 O 0.65317(16) 0.52338(13) 0.2106(2) 0.0522(7) Uani 1 1 d . U . . .
N6 N 0.57111(17) 0.45567(14) 0.9386(3) 0.0464(8) Uani 1 1 d . U . . .
O6 O 0.57176(18) 0.52489(15) 0.2958(3) 0.0665(9) Uani 1 1 d . U . . .
O7 O 0.67063(18) 0.38521(12) 0.5247(2) 0.0573(8) Uani 1 1 d . U . . .
O8 O 0.68575(17) 0.32577(13) 0.7886(2) 0.0578(8) Uani 1 1 d . U . . .
O9 O 0.60307(19) 0.35281(16) 0.7194(3) 0.0680(10) Uani 1 1 d . U . . .
Cl2C Cl 0.22250(11) 0.29588(11) 0.56200(18) 0.1137(7) Uani 1 1 d . U . . .
C1 C 0.5706(3) 0.7426(2) 0.4708(4) 0.0683(14) Uani 1 1 d . U . . .
H1 H 0.568410 0.752404 0.408346 0.082 Uiso 1 1 calc R U . . .
C2 C 0.6157(3) 0.7618(3) 0.5216(5) 0.0757(16) Uani 1 1 d . U . . .
H2A H 0.643864 0.784163 0.495010 0.091 Uiso 1 1 calc R U . . .
C3 C 0.6191(3) 0.7470(2) 0.6157(4) 0.0692(15) Uani 1 1 d . U . . .
H3 H 0.649372 0.759485 0.653499 0.083 Uiso 1 1 calc R U . . .
C4 C 0.5767(2) 0.71389(18) 0.6495(3) 0.0528(10) Uani 1 1 d . U . . .
C5 C 0.5330(2) 0.69611(18) 0.5948(3) 0.0537(10) Uani 1 1 d . U . . .
H5A H 0.504815 0.673160 0.620112 0.064 Uiso 1 1 calc R U . . .
C6 C 0.5801(2) 0.69235(19) 0.7456(4) 0.0565(11) Uani 1 1 d . U . . .
C7 C 0.6895(2) 0.65576(19) 0.8693(3) 0.0536(11) Uani 1 1 d . U . . .
H7 H 0.689755 0.629805 0.920793 0.064 Uiso 1 1 calc R U . . .
C8 C 0.6378(3) 0.6943(2) 0.8834(3) 0.0591(12) Uani 1 1 d . U . . .
H8 H 0.604213 0.676618 0.913158 0.071 Uiso 1 1 calc R U . . .
C9 C 0.6611(4) 0.7404(2) 0.9400(4) 0.0800(18) Uani 1 1 d . U . . .
H9A H 0.652624 0.735398 1.005545 0.096 Uiso 1 1 calc R U . . .
H9B H 0.644498 0.774538 0.919664 0.096 Uiso 1 1 calc R U . . .
C10 C 0.7265(3) 0.7387(2) 0.9221(4) 0.0753(16) Uani 1 1 d . U . . .
C11 C 0.7415(3) 0.6922(2) 0.8801(3) 0.0618(13) Uani 1 1 d . U . . .
C12 C 0.7980(3) 0.6827(3) 0.8564(5) 0.0796(17) Uani 1 1 d . U . . .
H12 H 0.808580 0.650808 0.826464 0.096 Uiso 1 1 calc R U . . .
C13 C 0.8400(4) 0.7216(4) 0.8775(6) 0.106(3) Uani 1 1 d . U . . .
H13 H 0.879093 0.715887 0.861907 0.128 Uiso 1 1 calc R U . . .
C14 C 0.8238(5) 0.7672(4) 0.9206(7) 0.111(3) Uani 1 1 d . U . . .
H14 H 0.852117 0.792876 0.935703 0.133 Uiso 1 1 calc R U . . .
C15 C 0.7695(5) 0.7763(4) 0.9415(6) 0.106(3) Uani 1 1 d . U . . .
H15 H 0.759222 0.808762 0.970007 0.127 Uiso 1 1 calc R U . . .
C16 C 0.6663(2) 0.57636(16) 0.7773(3) 0.0438(9) Uani 1 1 d . U . . .
C17 C 0.66967(19) 0.55061(16) 0.6850(3) 0.0433(9) Uani 1 1 d . U . . .
C18 C 0.67812(19) 0.49533(17) 0.6814(3) 0.0435(8) Uani 1 1 d . U . . .
H18 H 0.680663 0.475598 0.736317 0.052 Uiso 1 1 calc R U . . .
C19 C 0.6828(2) 0.46931(16) 0.5975(3) 0.0458(9) Uani 1 1 d . U . . .
C20 C 0.67500(19) 0.49876(17) 0.5160(3) 0.0445(9) Uani 1 1 d . U . . .
H20 H 0.676062 0.481112 0.458887 0.053 Uiso 1 1 calc R U . . .
C21 C 0.6657(2) 0.55367(16) 0.5190(3) 0.0450(9) Uani 1 1 d . U . . .
C22 C 0.6624(2) 0.57917(16) 0.6045(3) 0.0431(9) Uani 1 1 d . U . . .
H22 H 0.655222 0.616175 0.607169 0.052 Uiso 1 1 calc R U . . .
C23 C 0.6592(2) 0.58649(16) 0.4343(3) 0.0475(10) Uani 1 1 d . U . . .
C24 C 0.6914(2) 0.60447(17) 0.2786(3) 0.0536(11) Uani 1 1 d . U . . .
H24 H 0.678339 0.641376 0.292378 0.064 Uiso 1 1 calc R U . . .
C25 C 0.6521(2) 0.58139(18) 0.2031(3) 0.0527(10) Uani 1 1 d . U . . .
H25 H 0.612150 0.595827 0.206599 0.063 Uiso 1 1 calc R U . . .
C26 C 0.6820(3) 0.5957(2) 0.1115(4) 0.0638(13) Uani 1 1 d . U . . .
H26A H 0.677842 0.566704 0.066519 0.077 Uiso 1 1 calc R U . . .
H26B H 0.665846 0.628681 0.085343 0.077 Uiso 1 1 calc R U . . .
C27 C 0.7441(3) 0.6032(2) 0.1385(4) 0.0639(13) Uani 1 1 d . U . . .
C28 C 0.7506(2) 0.60734(17) 0.2332(4) 0.0558(11) Uani 1 1 d . U . . .
C29 C 0.8037(3) 0.6139(2) 0.2717(5) 0.0788(17) Uani 1 1 d . U . . .
H29 H 0.807464 0.615001 0.336096 0.095 Uiso 1 1 calc R U . . .
C30 C 0.8529(3) 0.6191(3) 0.2159(6) 0.090(2) Uani 1 1 d . U . . .
H30 H 0.889480 0.625426 0.242379 0.108 Uiso 1 1 calc R U . . .
C31 C 0.8470(4) 0.6147(3) 0.1215(7) 0.099(2) Uani 1 1 d . U . . .
H31 H 0.880034 0.616122 0.083569 0.119 Uiso 1 1 calc R U . . .
C32 C 0.7907(3) 0.6082(3) 0.0816(5) 0.0796(17) Uani 1 1 d . U . . .
H32 H 0.786013 0.607331 0.017343 0.095 Uiso 1 1 calc R U . . .
C33 C 0.6125(2) 0.5006(2) 0.2651(3) 0.0556(11) Uani 1 1 d . U . . .
C34 C 0.6231(2) 0.4432(2) 0.2799(3) 0.0505(10) Uani 1 1 d . U . . .
C35 C 0.6734(3) 0.4168(2) 0.2497(4) 0.0636(13) Uani 1 1 d . U . . .
H35 H 0.702680 0.435715 0.218554 0.076 Uiso 1 1 calc R U . . .
C36 C 0.6791(3) 0.3635(2) 0.2659(4) 0.0665(13) Uani 1 1 d . U . . .
H36 H 0.711297 0.344781 0.242421 0.080 Uiso 1 1 calc R U . . .
C37 C 0.6378(2) 0.3371(2) 0.3167(4) 0.0621(12) Uani 1 1 d . U . . .
H37 H 0.643604 0.300823 0.331210 0.075 Uiso 1 1 calc R U . . .
C38 C 0.5830(2) 0.41359(19) 0.3273(3) 0.0493(9) Uani 1 1 d . U . . .
H38 H 0.549069 0.430912 0.347429 0.059 Uiso 1 1 calc R U . . .
C39 C 0.7435(3) 0.33209(17) 0.6483(3) 0.0570(12) Uani 1 1 d . U . . .
H39 H 0.742820 0.319381 0.583718 0.068 Uiso 1 1 calc R U . . .
C40 C 0.7031(3) 0.29581(18) 0.7066(4) 0.0601(12) Uani 1 1 d . U . . .
H40 H 0.669028 0.283564 0.670801 0.072 Uiso 1 1 calc R U . . .
C41 C 0.7400(3) 0.2494(2) 0.7384(4) 0.0708(15) Uani 1 1 d . U . . .
H41A H 0.738001 0.219475 0.694908 0.085 Uiso 1 1 calc R U . . .
H41B H 0.728077 0.236981 0.799540 0.085 Uiso 1 1 calc R U . . .
C42 C 0.8022(3) 0.2746(2) 0.7408(4) 0.0637(13) Uani 1 1 d . U . . .
C43 C 0.8029(3) 0.3211(2) 0.6883(4) 0.0625(12) Uani 1 1 d . U . . .
C44 C 0.8525(3) 0.3511(3) 0.6783(5) 0.0831(18) Uani 1 1 d . U . . .
H44 H 0.852305 0.382787 0.643447 0.100 Uiso 1 1 calc R U . . .
C45 C 0.9049(4) 0.3326(4) 0.7227(8) 0.106(3) Uani 1 1 d . U . . .
H45 H 0.940135 0.351357 0.717043 0.127 Uiso 1 1 calc R U . . .
C46 C 0.9009(3) 0.2856(3) 0.7746(6) 0.091(2) Uani 1 1 d . U . . .
H46 H 0.934181 0.273088 0.805279 0.110 Uiso 1 1 calc R U . . .
C47 C 0.8494(3) 0.2565(2) 0.7827(4) 0.0778(18) Uani 1 1 d . U . . .
H47 H 0.848285 0.224626 0.817096 0.093 Uiso 1 1 calc R U . . .
C48 C 0.6364(2) 0.35481(18) 0.7825(3) 0.0532(11) Uani 1 1 d . U . . .
C49 C 0.6304(2) 0.39127(18) 0.8627(3) 0.0498(10) Uani 1 1 d . U . . .
C50 C 0.5802(2) 0.41982(17) 0.8712(3) 0.0482(10) Uani 1 1 d . U . . .
H50 H 0.550596 0.414135 0.827831 0.058 Uiso 1 1 calc R U . . .
C51 C 0.6141(3) 0.4620(2) 1.0015(3) 0.0569(11) Uani 1 1 d . U . . .
H51 H 0.608241 0.486510 1.049721 0.068 Uiso 1 1 calc R U . . .
C52 C 0.6653(3) 0.4347(2) 0.9984(4) 0.0622(12) Uani 1 1 d . U . . .
H52 H 0.694053 0.440350 1.043237 0.075 Uiso 1 1 calc R U . . .
C53 C 0.6739(2) 0.3984(2) 0.9276(3) 0.0569(11) Uani 1 1 d . U . . .
H53 H 0.708681 0.378821 0.923616 0.068 Uiso 1 1 calc R U . . .
C54 C 0.6929(2) 0.41026(17) 0.5872(3) 0.0473(9) Uani 1 1 d . U . . .
O1A O 0.500000 0.500000 1.1058(3) 0.0710(14) Uani 1 2 d S TU P A 1
O2A O 0.55016(16) 0.56432(13) 0.9424(3) 0.0611(9) Uani 1 1 d . U . B 1
O3A O 0.59104(18) 0.30688(18) 0.5136(3) 0.0720(11) Uani 1 1 d . U . . .
O4A O 0.5396(2) 0.2477(2) 0.3342(4) 0.1006(17) Uani 1 1 d . U . . .
O5A O 0.46748(18) 0.3473(2) 0.3430(3) 0.0745(11) Uani 1 1 d . U . . .
Cl1C Cl 0.50003(6) 0.33923(5) 1.10417(8) 0.0594(3) Uani 1 1 d . U . C 2
O1C O 0.4985(3) 0.38489(19) 1.1620(3) 0.0885(13) Uani 1 1 d . U . C 2
O2C O 0.5160(4) 0.3497(2) 1.0158(4) 0.134(3) Uani 1 1 d . U . C 2
O3C O 0.4389(3) 0.3233(3) 1.0911(6) 0.133(2) Uani 1 1 d . U . C 2
O4C O 0.5262(3) 0.2945(2) 1.1451(4) 0.1016(17) Uani 1 1 d . U . C 2
O5C O 0.2552(4) 0.3182(3) 0.6287(4) 0.128(2) Uani 1 1 d . U . . .
O6C O 0.2329(6) 0.2412(4) 0.5590(10) 0.223(6) Uani 1 1 d . U . . .
O7C O 0.1636(5) 0.2972(5) 0.5964(13) 0.229(6) Uani 1 1 d . U . . .
O8C O 0.2324(10) 0.3288(8) 0.4860(7) 0.304(10) Uani 1 1 d . U . . .
Cl3C Cl 0.1834(3) 0.5032(3) 0.8008(6) 0.160(3) Uani 0.493(9) 1 d D U P D 1
O9C O 0.1986(14) 0.4700(13) 0.725(3) 0.305(16) Uani 0.493(9) 1 d D U P D 1
O10C O 0.2172(6) 0.5513(5) 0.8038(10) 0.076(4) Uani 0.493(9) 1 d D U P D 1
O11C O 0.1238(10) 0.5212(14) 0.790(2) 0.238(11) Uani 0.493(9) 1 d D U P D 1
O12C O 0.1851(15) 0.4856(11) 0.9025(17) 0.220(10) Uani 0.493(9) 1 d D U P D 1
Cl3D Cl 0.1890(6) 0.5487(5) 0.8648(10) 0.210(4) Uani 0.507(9) 1 d D U P D 2
O9D O 0.1588(11) 0.5972(8) 0.910(2) 0.227(11) Uani 0.507(9) 1 d D U P D 2
O10D O 0.2324(12) 0.5553(12) 0.7981(19) 0.161(8) Uani 0.507(9) 1 d D U P D 2
O11D O 0.1331(12) 0.5116(12) 0.855(3) 0.242(11) Uani 0.507(9) 1 d D U P D 2
O12D O 0.2098(15) 0.5183(16) 0.953(2) 0.273(14) Uani 0.507(9) 1 d D U P D 2
O1F O 0.500000 0.500000 0.7610(6) 0.108(2) Uani 1 2 d S TU P E 3
C1F C 0.500000 0.500000 0.6788(6) 0.0585(16) Uani 1 2 d S TU P E 3
C2F C 0.4915(6) 0.5501(4) 0.6201(8) 0.137(4) Uani 1 1 d . U . E 3
H2BA H 0.501310 0.542133 0.556623 0.206 Uiso 1 1 calc R U . E 3
H2BB H 0.516463 0.578436 0.642761 0.206 Uiso 1 1 calc R U . E 3
H2BC H 0.451301 0.561474 0.623694 0.206 Uiso 1 1 calc R U . E 3

loop_
_atom_site_aniso_label
_atom_site_aniso_U_11
_atom_site_aniso_U_22
_atom_site_aniso_U_33
_atom_site_aniso_U_23
_atom_site_aniso_U_13
_atom_site_aniso_U_12
Cu1 0.0656(4) 0.0316(3) 0.0381(4) 0.000 0.000 -0.0062(3)
N2 0.081(2) 0.0375(17) 0.0278(16) 0.0023(14) -0.0010(17) -0.0161(17)
O2 0.089(2) 0.0431(16) 0.0425(17) -0.0003(14) -0.0101(17) -0.0125(16)
N1 0.065(2) 0.0418(19) 0.0422(19) -0.0043(15) 0.0034(18) -0.0017(16)
O1 0.085(2) 0.066(2) 0.052(2) 0.0090(17) -0.0051(19) -0.0262(19)
Cu2 0.0652(3) 0.0441(3) 0.0410(3) 0.0059(2) -0.0017(3) -0.0012(2)
N3 0.080(2) 0.0332(16) 0.0362(18) 0.0088(14) -0.0056(18) 0.0051(17)
O3 0.088(2) 0.0394(16) 0.0416(16) 0.0039(13) 0.0102(17) -0.0129(15)
N4 0.063(2) 0.0437(18) 0.044(2) 0.0038(16) -0.0052(18) 0.0004(16)
O4 0.104(3) 0.0441(17) 0.0433(17) 0.0012(14) -0.0082(19) 0.0240(17)
N5 0.081(2) 0.0321(17) 0.044(2) 0.0003(15) -0.011(2) 0.0096(16)
O5 0.0750(18) 0.0440(15) 0.0375(15) 0.0031(13) 0.0002(15) -0.0097(14)
N6 0.068(2) 0.0360(16) 0.0346(17) 0.0028(14) -0.0022(17) -0.0088(15)
O6 0.080(2) 0.0534(19) 0.066(2) 0.0131(18) 0.007(2) 0.0010(18)
O7 0.094(2) 0.0330(14) 0.0446(17) -0.0007(13) -0.0169(18) 0.0005(15)
O8 0.086(2) 0.0403(16) 0.0473(17) 0.0050(14) -0.0047(17) 0.0122(15)
O9 0.090(2) 0.059(2) 0.055(2) -0.0127(17) -0.009(2) 0.0123(18)
Cl2C 0.1205(14) 0.1201(16) 0.1005(15) -0.0376(13) -0.0118(13) -0.0391(13)
C1 0.093(4) 0.063(3) 0.049(3) 0.005(2) -0.002(3) -0.016(3)
C2 0.086(4) 0.084(4) 0.057(3) 0.012(3) -0.007(3) -0.026(3)
C3 0.090(4) 0.066(3) 0.052(3) 0.009(3) -0.010(3) -0.023(3)
C4 0.073(3) 0.041(2) 0.045(2) -0.0050(19) -0.001(2) -0.0044(19)
C5 0.075(3) 0.039(2) 0.047(2) -0.0049(18) 0.007(2) 0.0016(19)
C6 0.080(3) 0.044(2) 0.045(2) -0.0042(19) 0.001(2) -0.003(2)
C7 0.090(3) 0.045(2) 0.0259(19) 0.0048(17) -0.006(2) -0.017(2)
C8 0.099(3) 0.050(2) 0.0277(19) -0.0038(18) -0.002(2) -0.018(2)
C9 0.137(5) 0.053(3) 0.050(3) -0.020(2) -0.008(4) -0.014(3)
C10 0.121(4) 0.058(3) 0.047(3) -0.007(2) -0.021(3) -0.026(3)
C11 0.096(4) 0.054(3) 0.035(2) 0.0060(19) -0.018(2) -0.022(2)
C12 0.097(4) 0.084(4) 0.057(3) 0.005(3) -0.016(3) -0.026(3)
C13 0.119(5) 0.111(6) 0.090(5) 0.021(5) -0.019(5) -0.046(5)
C14 0.137(6) 0.102(5) 0.093(5) -0.006(5) -0.019(5) -0.065(5)
C15 0.146(6) 0.085(4) 0.087(5) -0.008(4) -0.027(5) -0.053(5)
C16 0.065(2) 0.0351(19) 0.0315(19) 0.0019(16) -0.0011(19) -0.0014(17)
C17 0.059(2) 0.0346(19) 0.036(2) -0.0016(16) -0.0007(19) -0.0077(16)
C18 0.062(2) 0.0345(18) 0.0343(18) 0.0094(17) -0.0040(18) -0.0038(17)
C19 0.067(2) 0.0334(19) 0.037(2) 0.0067(16) -0.007(2) -0.0024(17)
C20 0.067(2) 0.0368(18) 0.0298(18) -0.0016(17) -0.0076(18) -0.0013(19)
C21 0.064(2) 0.0328(19) 0.038(2) 0.0054(16) -0.006(2) -0.0025(17)
C22 0.062(2) 0.0296(17) 0.037(2) -0.0005(15) -0.0048(19) -0.0036(16)
C23 0.075(3) 0.0331(18) 0.035(2) -0.0013(16) -0.012(2) 0.0037(18)
C24 0.087(3) 0.033(2) 0.041(2) 0.0086(18) -0.003(2) 0.000(2)
C25 0.078(3) 0.041(2) 0.039(2) 0.0089(18) -0.003(2) -0.005(2)
C26 0.103(4) 0.049(2) 0.040(2) 0.012(2) -0.001(3) -0.004(3)
C27 0.096(4) 0.045(2) 0.050(3) 0.011(2) 0.000(3) -0.003(2)
C28 0.086(3) 0.033(2) 0.049(3) 0.0095(18) -0.003(2) -0.008(2)
C29 0.113(4) 0.058(3) 0.065(3) 0.012(3) -0.011(4) -0.021(3)
C30 0.084(4) 0.087(4) 0.097(5) 0.009(4) -0.006(4) -0.016(3)
C31 0.109(5) 0.089(5) 0.100(5) 0.019(4) 0.024(5) -0.020(4)
C32 0.104(4) 0.070(3) 0.065(3) 0.022(3) 0.020(3) -0.008(3)
C33 0.077(3) 0.051(2) 0.039(2) 0.005(2) -0.005(2) -0.013(2)
C34 0.063(2) 0.053(2) 0.035(2) 0.0030(18) -0.010(2) -0.007(2)
C35 0.075(3) 0.063(3) 0.053(3) 0.003(2) -0.001(3) -0.004(2)
C36 0.075(3) 0.060(3) 0.065(3) 0.004(3) 0.008(3) 0.008(2)
C37 0.074(3) 0.049(2) 0.063(3) 0.006(2) -0.004(3) 0.004(2)
C38 0.065(2) 0.048(2) 0.035(2) 0.0022(18) -0.006(2) -0.0024(19)
C39 0.097(3) 0.033(2) 0.041(2) 0.0010(18) -0.006(3) 0.015(2)
C40 0.092(3) 0.034(2) 0.054(3) -0.006(2) -0.002(3) 0.010(2)
C41 0.107(4) 0.041(2) 0.065(3) 0.005(2) 0.000(3) 0.016(3)
C42 0.104(4) 0.044(2) 0.044(2) -0.006(2) -0.010(3) 0.027(3)
C43 0.091(3) 0.045(2) 0.051(3) -0.001(2) 0.004(3) 0.017(2)
C44 0.094(4) 0.067(4) 0.089(4) 0.002(3) 0.001(4) 0.032(3)
C45 0.093(4) 0.094(5) 0.130(7) -0.007(5) -0.014(5) 0.032(4)
C46 0.100(4) 0.083(4) 0.091(5) -0.017(4) -0.020(4) 0.039(4)
C47 0.123(5) 0.058(3) 0.052(3) -0.007(3) -0.013(3) 0.036(3)
C48 0.078(3) 0.039(2) 0.043(2) 0.0047(19) 0.000(2) 0.005(2)
C49 0.072(3) 0.039(2) 0.038(2) 0.0085(17) -0.001(2) -0.0041(18)
C50 0.073(3) 0.0335(19) 0.038(2) 0.0027(16) 0.000(2) -0.0029(18)
C51 0.085(3) 0.050(2) 0.036(2) -0.0003(19) -0.003(2) -0.010(2)
C52 0.073(3) 0.072(3) 0.041(2) -0.001(2) -0.007(2) -0.004(3)
C53 0.074(3) 0.058(3) 0.039(2) 0.006(2) -0.003(2) 0.005(2)
C54 0.068(2) 0.0364(19) 0.037(2) 0.0045(17) -0.008(2) 0.0006(18)
O1A 0.096(4) 0.076(3) 0.041(2) 0.000 0.000 -0.013(3)
O2A 0.077(2) 0.0374(15) 0.069(2) -0.0032(16) 0.0167(19) -0.0127(14)
O3A 0.079(2) 0.076(3) 0.061(2) 0.0264(19) -0.0214(19) -0.0192(19)
O4A 0.112(3) 0.087(3) 0.103(4) -0.045(3) 0.024(3) -0.025(3)
O5A 0.0651(19) 0.105(3) 0.053(2) 0.029(2) -0.0011(19) 0.010(2)
Cl1C 0.0840(7) 0.0514(6) 0.0429(6) 0.0080(4) 0.0054(6) 0.0097(6)
O1C 0.128(3) 0.072(3) 0.066(2) -0.008(2) -0.011(3) 0.008(3)
O2C 0.266(9) 0.070(3) 0.065(3) 0.014(2) 0.060(4) 0.047(4)
O3C 0.114(4) 0.126(5) 0.159(7) -0.001(5) -0.012(5) -0.024(4)
O4C 0.147(4) 0.071(3) 0.086(3) 0.024(3) -0.001(3) 0.025(3)
O5C 0.170(6) 0.126(5) 0.087(4) -0.043(4) -0.008(4) -0.044(5)
O6C 0.253(11) 0.134(7) 0.281(14) -0.080(8) 0.061(12) -0.079(7)
O7C 0.145(7) 0.201(10) 0.339(17) -0.062(12) 0.036(10) -0.046(7)
O8C 0.47(3) 0.344(17) 0.100(6) 0.061(10) -0.056(11) -0.13(2)
Cl3C 0.141(4) 0.146(5) 0.194(7) -0.021(5) 0.056(5) -0.016(4)
O9C 0.28(3) 0.30(3) 0.34(3) -0.18(3) 0.06(3) -0.07(2)
O10C 0.083(6) 0.070(5) 0.076(7) 0.027(5) 0.061(6) 0.011(4)
O11C 0.172(13) 0.26(2) 0.28(3) 0.06(2) -0.011(18) -0.008(15)
O12C 0.25(2) 0.179(17) 0.229(17) 0.129(15) -0.002(18) -0.024(16)
Cl3D 0.217(9) 0.201(9) 0.212(10) 0.033(8) -0.009(8) -0.003(7)
O9D 0.174(16) 0.154(14) 0.35(3) 0.046(17) 0.041(19) 0.018(12)
O10D 0.186(18) 0.174(17) 0.122(15) 0.010(13) -0.020(12) -0.025(14)
O11D 0.203(18) 0.25(2) 0.27(2) -0.02(2) 0.000(19) -0.029(16)
O12D 0.28(3) 0.26(3) 0.28(3) 0.15(2) -0.02(2) 0.03(2)
O1F 0.145(6) 0.100(5) 0.079(5) 0.000 0.000 0.036(5)
C1F 0.068(4) 0.046(3) 0.061(4) 0.000 0.000 0.004(3)
C2F 0.189(10) 0.074(5) 0.148(9) 0.025(5) 0.045(9) 0.026(6)

loop_
_atom_type_symbol
_atom_type_description
_atom_type_scat_dispersion_real
_atom_type_scat_dispersion_imag
_atom_type_scat_source
C C 0.0033 0.0016 'International Tables Vol C Tables 4.2.6.8 and 6.1.1.4'
H H 0.0000 0.0000 'International Tables Vol C Tables 4.2.6.8 and 6.1.1.4'
N N 0.0064 0.0033 'International Tables Vol C Tables 4.2.6.8 and 6.1.1.4'
O O 0.0110 0.0060 'International Tables Vol C Tables 4.2.6.8 and 6.1.1.4'
Cl Cl 0.1472 0.1563 'International Tables Vol C Tables 4.2.6.8 and 6.1.1.4'
Cu Cu 0.3274 1.2407 'International Tables Vol C Tables 4.2.6.8 and 6.1.1.4'

loop_
_geom_angle_atom_site_label_1
_geom_angle_atom_site_label_2
_geom_angle_atom_site_label_3
_geom_angle
_geom_angle_site_symmetry_1
_geom_angle_site_symmetry_3
_geom_angle_publ_flag
N6 Cu1 N6 175.7(2) . 2_665 ?
N6 Cu1 O2A 88.33(15) . . ?
N6 Cu1 O2A 91.63(15) 2_665 . ?
N6 Cu1 O2A 91.63(15) . 2_665 ?
N6 Cu1 O2A 88.33(15) 2_665 2_665 ?
O2A Cu1 O2A 178.9(2) . 2_665 ?
N6 Cu1 O1A 92.13(11) . . ?
N6 Cu1 O1A 92.13(11) 2_665 . ?
O2A Cu1 O1A 90.54(12) . . ?
O2A Cu1 O1A 90.54(12) 2_665 . ?
C16 N2 C7 122.7(4) . . ?
C16 N2 H2 118.6 . . ?
C7 N2 H2 118.6 . . ?
C6 O2 C8 116.5(4) . . ?
C5 N1 C1 117.1(5) . . ?
C5 N1 Cu2 122.7(3) . 2_665 ?
C1 N1 Cu2 119.9(3) . 2_665 ?
O3A Cu2 O5A 168.6(2) . . ?
O3A Cu2 N1 89.94(16) . 2_665 ?
O5A Cu2 N1 88.10(17) . 2_665 ?
O3A Cu2 N4 89.78(16) . . ?
O5A Cu2 N4 90.51(16) . . ?
N1 Cu2 N4 171.57(17) 2_665 . ?
O3A Cu2 O4A 100.7(2) . . ?
O5A Cu2 O4A 90.6(2) . . ?
N1 Cu2 O4A 95.15(18) 2_665 . ?
N4 Cu2 O4A 93.18(19) . . ?
C23 N3 C24 122.2(4) . . ?
C23 N3 H3Z 118.9 . . ?
C24 N3 H3Z 118.9 . . ?
C38 N4 C37 117.5(4) . . ?
C38 N4 Cu2 123.0(3) . . ?
C37 N4 Cu2 119.4(3) . . ?
C54 N5 C39 122.6(4) . . ?
C54 N5 H5 118.7 . . ?
C39 N5 H5 118.7 . . ?
C33 O5 C25 116.8(4) . . ?
C50 N6 C51 117.0(4) . . ?
C50 N6 Cu1 122.0(3) . . ?
C51 N6 Cu1 120.9(3) . . ?
C48 O8 C40 116.8(4) . . ?
O5C Cl2C O8C 103.4(7) . . ?
O5C Cl2C O6C 109.5(8) . . ?
O8C Cl2C O6C 121.9(11) . . ?
O5C Cl2C O7C 105.4(7) . . ?
O8C Cl2C O7C 114.3(13) . . ?
O6C Cl2C O7C 101.3(8) . . ?
N1 C1 C2 123.6(5) . . ?
N1 C1 H1 118.2 . . ?
C2 C1 H1 118.2 . . ?
C1 C2 C3 118.3(6) . . ?
C1 C2 H2A 120.8 . . ?
C3 C2 H2A 120.8 . . ?
C4 C3 C2 117.5(5) . . ?
C4 C3 H3 121.2 . . ?
C2 C3 H3 121.2 . . ?
C5 C4 C3 121.1(5) . . ?
C5 C4 C6 117.8(5) . . ?
C3 C4 C6 120.9(5) . . ?
N1 C5 C4 122.3(5) . . ?
N1 C5 H5A 118.9 . . ?
C4 C5 H5A 118.9 . . ?
O1 C6 O2 124.3(5) . . ?
O1 C6 C4 125.0(5) . . ?
O2 C6 C4 110.6(4) . . ?
N2 C7 C11 114.3(4) . . ?
N2 C7 C8 114.9(4) . . ?
C11 C7 C8 102.8(4) . . ?
N2 C7 H7 108.2 . . ?
C11 C7 H7 108.2 . . ?
C8 C7 H7 108.2 . . ?
O2 C8 C9 105.5(4) . . ?
O2 C8 C7 107.9(4) . . ?
C9 C8 C7 105.8(5) . . ?
O2 C8 H8 112.4 . . ?
C9 C8 H8 112.4 . . ?
C7 C8 H8 112.4 . . ?
C8 C9 C10 103.7(5) . . ?
C8 C9 H9A 111.0 . . ?
C10 C9 H9A 111.0 . . ?
C8 C9 H9B 111.0 . . ?
C10 C9 H9B 111.0 . . ?
H9A C9 H9B 109.0 . . ?
C11 C10 C15 119.2(8) . . ?
C11 C10 C9 110.6(5) . . ?
C15 C10 C9 130.2(7) . . ?
C10 C11 C12 120.2(6) . . ?
C10 C11 C7 111.2(6) . . ?
C12 C11 C7 128.5(5) . . ?
C11 C12 C13 118.7(8) . . ?
C11 C12 H12 120.6 . . ?
C13 C12 H12 120.6 . . ?
C14 C13 C12 119.6(10) . . ?
C14 C13 H13 120.2 . . ?
C12 C13 H13 120.2 . . ?
C15 C14 C13 121.1(8) . . ?
C15 C14 H14 119.4 . . ?
C13 C14 H14 119.4 . . ?
C14 C15 C10 121.0(9) . . ?
C14 C15 H15 119.5 . . ?
C10 C15 H15 119.5 . . ?
O3 C16 N2 121.9(4) . . ?
O3 C16 C17 121.8(4) . . ?
N2 C16 C17 116.2(4) . . ?
C22 C17 C18 119.8(4) . . ?
C22 C17 C16 122.2(4) . . ?
C18 C17 C16 117.9(4) . . ?
C19 C18 C17 120.6(4) . . ?
C19 C18 H18 119.7 . . ?
C17 C18 H18 119.7 . . ?
C18 C19 C20 119.0(4) . . ?
C18 C19 C54 124.1(4) . . ?
C20 C19 C54 116.8(4) . . ?
C21 C20 C19 120.7(4) . . ?
C21 C20 H20 119.6 . . ?
C19 C20 H20 119.6 . . ?
C20 C21 C22 119.1(4) . . ?
C20 C21 C23 122.3(4) . . ?
C22 C21 C23 118.6(4) . . ?
C17 C22 C21 120.7(4) . . ?
C17 C22 H22 119.7 . . ?
C21 C22 H22 119.7 . . ?
O4 C23 N3 123.6(4) . . ?
O4 C23 C21 119.3(4) . . ?
N3 C23 C21 117.2(4) . . ?
N3 C24 C28 112.3(4) . . ?
N3 C24 C25 115.2(4) . . ?
C28 C24 C25 103.8(4) . . ?
N3 C24 H24 108.5 . . ?
C28 C24 H24 108.5 . . ?
C25 C24 H24 108.5 . . ?
O5 C25 C24 108.2(4) . . ?
O5 C25 C26 106.8(4) . . ?
C24 C25 C26 105.5(4) . . ?
O5 C25 H25 112.0 . . ?
C24 C25 H25 112.0 . . ?
C26 C25 H25 112.0 . . ?
C27 C26 C25 103.3(4) . . ?
C27 C26 H26A 111.1 . . ?
C25 C26 H26A 111.1 . . ?
C27 C26 H26B 111.1 . . ?
C25 C26 H26B 111.1 . . ?
H26A C26 H26B 109.1 . . ?
C32 C27 C28 120.7(6) . . ?
C32 C27 C26 127.4(5) . . ?
C28 C27 C26 111.9(5) . . ?
C29 C28 C27 121.0(6) . . ?
C29 C28 C24 129.7(5) . . ?
C27 C28 C24 109.2(5) . . ?
C28 C29 C30 120.3(6) . . ?
C28 C29 H29 119.9 . . ?
C30 C29 H29 119.9 . . ?
C31 C30 C29 119.2(7) . . ?
C31 C30 H30 120.4 . . ?
C29 C30 H30 120.4 . . ?
C30 C31 C32 120.0(8) . . ?
C30 C31 H31 120.0 . . ?
C32 C31 H31 120.0 . . ?
C27 C32 C31 118.7(7) . . ?
C27 C32 H32 120.7 . . ?
C31 C32 H32 120.7 . . ?
O6 C33 O5 123.1(5) . . ?
O6 C33 C34 124.5(5) . . ?
O5 C33 C34 112.3(5) . . ?
C38 C34 C35 117.4(5) . . ?
C38 C34 C33 119.2(5) . . ?
C35 C34 C33 123.4(5) . . ?
C36 C35 C34 119.2(5) . . ?
C36 C35 H35 120.4 . . ?
C34 C35 H35 120.4 . . ?
C35 C36 C37 119.7(5) . . ?
C35 C36 H36 120.1 . . ?
C37 C36 H36 120.1 . . ?
N4 C37 C36 121.9(5) . . ?
N4 C37 H37 119.0 . . ?
C36 C37 H37 119.0 . . ?
N4 C38 C34 124.1(5) . . ?
N4 C38 H38 118.0 . . ?
C34 C38 H38 118.0 . . ?
N5 C39 C43 113.1(4) . . ?
N5 C39 C40 114.3(4) . . ?
C43 C39 C40 103.1(4) . . ?
N5 C39 H39 108.7 . . ?
C43 C39 H39 108.7 . . ?
C40 C39 H39 108.7 . . ?
O8 C40 C41 107.3(4) . . ?
O8 C40 C39 108.0(4) . . ?
C41 C40 C39 106.1(5) . . ?
O8 C40 H40 111.7 . . ?
C41 C40 H40 111.7 . . ?
C39 C40 H40 111.7 . . ?
C40 C41 C42 102.3(4) . . ?
C40 C41 H41A 111.3 . . ?
C42 C41 H41A 111.3 . . ?
C40 C41 H41B 111.3 . . ?
C42 C41 H41B 111.3 . . ?
H41A C41 H41B 109.2 . . ?
C47 C42 C43 121.8(7) . . ?
C47 C42 C41 128.6(6) . . ?
C43 C42 C41 109.5(5) . . ?
C44 C43 C42 121.6(6) . . ?
C44 C43 C39 127.8(5) . . ?
C42 C43 C39 110.6(5) . . ?
C43 C44 C45 118.3(7) . . ?
C43 C44 H44 120.9 . . ?
C45 C44 H44 120.9 . . ?
C46 C45 C44 116.9(8) . . ?
C46 C45 H45 121.5 . . ?
C44 C45 H45 121.5 . . ?
C47 C46 C45 122.6(7) . . ?
C47 C46 H46 118.7 . . ?
C45 C46 H46 118.7 . . ?
C42 C47 C46 118.7(6) . . ?
C42 C47 H47 120.7 . . ?
C46 C47 H47 120.7 . . ?
O9 C48 O8 124.6(5) . . ?
O9 C48 C49 124.5(5) . . ?
O8 C48 C49 110.8(4) . . ?
C50 C49 C53 118.9(4) . . ?
C50 C49 C48 118.1(4) . . ?
C53 C49 C48 123.0(5) . . ?
N6 C50 C49 123.2(4) . . ?
N6 C50 H50 118.4 . . ?
C49 C50 H50 118.4 . . ?
N6 C51 C52 123.4(5) . . ?
N6 C51 H51 118.3 . . ?
C52 C51 H51 118.3 . . ?
C51 C52 C53 118.4(5) . . ?
C51 C52 H52 120.8 . . ?
C53 C52 H52 120.8 . . ?
C49 C53 C52 119.0(5) . . ?
C49 C53 H53 120.5 . . ?
C52 C53 H53 120.5 . . ?
O7 C54 N5 123.5(4) . . ?
O7 C54 C19 121.0(4) . . ?
N5 C54 C19 115.5(4) . . ?
O2C Cl1C O4C 115.9(4) . . ?
O2C Cl1C O1C 114.2(3) . . ?
O4C Cl1C O1C 113.7(3) . . ?
O2C Cl1C O3C 100.8(6) . . ?
O4C Cl1C O3C 104.5(4) . . ?
O1C Cl1C O3C 105.7(4) . . ?
O9C Cl3C O10C 112.3(14) . . ?
O9C Cl3C O11C 109.2(18) . . ?
O10C Cl3C O11C 104.9(16) . . ?
O9C Cl3C O12C 125(2) . . ?
O10C Cl3C O12C 101.3(13) . . ?
O11C Cl3C O12C 102.4(16) . . ?
O10D Cl3D O9D 121.6(19) . . ?
O10D Cl3D O12D 114(2) . . ?
O9D Cl3D O12D 100(2) . . ?
O10D Cl3D O11D 126(2) . . ?
O9D Cl3D O11D 97.4(14) . . ?
O12D Cl3D O11D 92.1(15) . . ?
O1F C1F C2F 123.9(5) . . ?
O1F C1F C2F 123.9(5) . 2_665 ?
C2F C1F C2F 112.1(10) . 2_665 ?
C1F C2F H2BA 109.5 . . ?
C1F C2F H2BB 109.5 . . ?
H2BA C2F H2BB 109.5 . . ?
C1F C2F H2BC 109.5 . . ?
H2BA C2F H2BC 109.5 . . ?
H2BB C2F H2BC 109.5 . . ?

loop_
_geom_bond_atom_site_label_1
_geom_bond_atom_site_label_2
_geom_bond_distance
_geom_bond_site_symmetry_2
_geom_bond_publ_flag
Cu1 N6 1.979(4) . ?
Cu1 N6 1.979(4) 2_665 ?
Cu1 O2A 1.979(3) . ?
Cu1 O2A 1.979(3) 2_665 ?
Cu1 O1A 2.354(5) . ?
N2 C16 1.345(6) . ?
N2 C7 1.446(6) . ?
N2 H2 0.8700 . ?
O2 C6 1.362(6) . ?
O2 C8 1.462(6) . ?
N1 C5 1.351(7) . ?
N1 C1 1.359(7) . ?
N1 Cu2 1.995(4) 2_665 ?
O1 C6 1.192(6) . ?
Cu2 O3A 1.949(4) . ?
Cu2 O5A 1.977(4) . ?
Cu2 N4 2.000(4) . ?
Cu2 O4A 2.226(5) . ?
N3 C23 1.313(6) . ?
N3 C24 1.452(5) . ?
N3 H3Z 0.8700 . ?
O3 C16 1.241(5) . ?
N4 C38 1.331(6) . ?
N4 C37 1.353(7) . ?
O4 C23 1.243(6) . ?
N5 C54 1.336(6) . ?
N5 C39 1.448(5) . ?
N5 H5 0.8700 . ?
O5 C33 1.352(6) . ?
O5 C25 1.453(6) . ?
N6 C50 1.344(6) . ?
N6 C51 1.355(7) . ?
O6 C33 1.203(7) . ?
O7 C54 1.215(6) . ?
O8 C48 1.352(6) . ?
O8 C40 1.462(6) . ?
O9 C48 1.196(7) . ?
Cl2C O5C 1.348(6) . ?
Cl2C O8C 1.395(13) . ?
Cl2C O6C 1.388(11) . ?
Cl2C O7C 1.446(12) . ?
C1 C2 1.362(9) . ?
C1 H1 0.9400 . ?
C2 C3 1.417(9) . ?
C2 H2A 0.9400 . ?
C3 C4 1.372(8) . ?
C3 H3 0.9400 . ?
C4 C5 1.357(8) . ?
C4 C6 1.498(7) . ?
C5 H5A 0.9400 . ?
C7 C11 1.512(7) . ?
C7 C8 1.547(8) . ?
C7 H7 0.9900 . ?
C8 C9 1.513(7) . ?
C8 H8 0.9900 . ?
C9 C10 1.528(11) . ?
C9 H9A 0.9800 . ?
C9 H9B 0.9800 . ?
C10 C11 1.356(9) . ?
C10 C15 1.394(9) . ?
C11 C12 1.368(10) . ?
C12 C13 1.404(10) . ?
C12 H12 0.9400 . ?
C13 C14 1.353(15) . ?
C13 H13 0.9400 . ?
C14 C15 1.308(15) . ?
C14 H14 0.9400 . ?
C15 H15 0.9400 . ?
C16 C17 1.490(6) . ?
C17 C22 1.380(6) . ?
C17 C18 1.396(6) . ?
C18 C19 1.385(6) . ?
C18 H18 0.9400 . ?
C19 C20 1.405(6) . ?
C19 C54 1.501(6) . ?
C20 C21 1.389(6) . ?
C20 H20 0.9400 . ?
C21 C22 1.398(6) . ?
C21 C23 1.486(6) . ?
C22 H22 0.9400 . ?
C24 C28 1.516(8) . ?
C24 C25 1.533(7) . ?
C24 H24 0.9900 . ?
C25 C26 1.540(7) . ?
C25 H25 0.9900 . ?
C26 C27 1.495(9) . ?
C26 H26A 0.9800 . ?
C26 H26B 0.9800 . ?
C27 C32 1.361(9) . ?
C27 C28 1.388(8) . ?
C28 C29 1.354(9) . ?
C29 C30 1.399(11) . ?
C29 H29 0.9400 . ?
C30 C31 1.382(13) . ?
C30 H30 0.9400 . ?
C31 C32 1.430(12) . ?
C31 H31 0.9400 . ?
C32 H32 0.9400 . ?
C33 C34 1.472(7) . ?
C34 C38 1.369(7) . ?
C34 C35 1.403(8) . ?
C35 C36 1.358(8) . ?
C35 H35 0.9400 . ?
C36 C37 1.373(8) . ?
C36 H36 0.9400 . ?
C37 H37 0.9400 . ?
C38 H38 0.9400 . ?
C39 C43 1.512(8) . ?
C39 C40 1.551(8) . ?
C39 H39 0.9900 . ?
C40 C41 1.509(7) . ?
C40 H40 0.9900 . ?
C41 C42 1.566(10) . ?
C41 H41A 0.9800 . ?
C41 H41B 0.9800 . ?
C42 C47 1.326(9) . ?
C42 C43 1.389(8) . ?
C43 C44 1.373(10) . ?
C44 C45 1.445(10) . ?
C44 H44 0.9400 . ?
C45 C46 1.399(13) . ?
C45 H45 0.9400 . ?
C46 C47 1.395(12) . ?
C46 H46 0.9400 . ?
C47 H47 0.9400 . ?
C48 C49 1.485(7) . ?
C49 C50 1.364(7) . ?
C49 C53 1.386(7) . ?
C50 H50 0.9400 . ?
C51 C52 1.364(8) . ?
C51 H51 0.9400 . ?
C52 C53 1.386(8) . ?
C52 H52 0.9400 . ?
C53 H53 0.9400 . ?
Cl1C O2C 1.360(5) . ?
Cl1C O4C 1.403(5) . ?
Cl1C O1C 1.416(5) . ?
Cl1C O3C 1.476(7) . ?
Cl3C O9C 1.42(2) . ?
Cl3C O10C 1.433(14) . ?
Cl3C O11C 1.45(2) . ?
Cl3C O12C 1.54(2) . ?
Cl3D O10D 1.40(2) . ?
Cl3D O9D 1.55(2) . ?
Cl3D O12D 1.57(2) . ?
Cl3D O11D 1.59(2) . ?
O1F C1F 1.193(11) . ?
C1F C2F 1.526(10) . ?
C1F C2F 1.526(10) 2_665 ?
C2F H2BA 0.9700 . ?
C2F H2BB 0.9700 . ?
C2F H2BC 0.9700 . ?
